data_7047702
loop_
_publ_author_name
'Chen, Ruijiao'
'Wu, Xiaowen'
'Su, Zhi'

_publ_section_title
;
 Structural insights into T<sub>2</sub>-cluster-containing chalcogenides
 with vertex-, edge- and face-sharing connection modes of NaQ<sub>6</sub>
 ligands: Na<sub>3</sub>ZnM<sup>III</sup>Q<sub>4</sub> (M<sup>III</sup> =
 In, Ga; Q = S, Se).
;
_journal_issue 43
_journal_name_full 'Dalton transactions (Cambridge, England : 2003)'
_journal_page_first 15538
_journal_page_last 15544
_journal_paper_doi 10.1039/c8dt03281e
_journal_volume 47
_journal_year 2018
_chemical_formula_sum 'In Na3 Se4 Zn'
_chemical_formula_weight 565.00
_space_group_IT_number 142
_space_group_name_Hall '-I 4bd 2c'
_space_group_name_H-M_alt 'I 41/a c d :2'
_symmetry_cell_setting tetragonal
_symmetry_space_group_name_Hall '-I 4bd 2c'
_symmetry_space_group_name_H-M 'I 41/a c d :2'
_atom_sites_solution_primary direct
_atom_sites_solution_secondary difmap
_audit_creation_method SHELXL-97
_audit_update_record
;
2018-05-24 deposited with the CCDC.
2018-10-02 downloaded from the CCDC.
;
_cell_angle_alpha 90.00
_cell_angle_beta 90.00
_cell_angle_gamma 90.00
_cell_formula_units_Z 16
_cell_length_a 13.655(10)
_cell_length_b 13.655(10)
_cell_length_c 19.59(3)
_cell_measurement_reflns_used 2201
_cell_measurement_temperature 296(2)
_cell_measurement_theta_max 27.43
_cell_measurement_theta_min 2.96
_cell_volume 3653(7)
_computing_cell_refinement 'Bruker SMART'
_computing_data_collection 'Bruker SMART'
_computing_data_reduction 'Bruker SAINT'
_computing_molecular_graphics 'Bruker SHELXTL'
_computing_publication_material 'Bruker SHELXTL'
_computing_structure_refinement 'Bruker SHELXTL'
_computing_structure_solution 'Bruker SHELXTL'
_diffrn_ambient_temperature 296(2)
_diffrn_measured_fraction_theta_full 0.989
_diffrn_measured_fraction_theta_max 0.989
_diffrn_measurement_device_type 'CCD area detector'
_diffrn_measurement_method 'phi and omega scans'
_diffrn_radiation_monochromator graphite
_diffrn_radiation_source 'fine-focus sealed tube'
_diffrn_radiation_type MoK\a
_diffrn_radiation_wavelength 0.71073
_diffrn_reflns_av_R_equivalents 0.0610
_diffrn_reflns_av_sigmaI/netI 0.0299
_diffrn_reflns_limit_h_max 14
_diffrn_reflns_limit_h_min -17
_diffrn_reflns_limit_k_max 15
_diffrn_reflns_limit_k_min -17
_diffrn_reflns_limit_l_max 24
_diffrn_reflns_limit_l_min -25
_diffrn_reflns_number 10356
_diffrn_reflns_theta_full 27.78
_diffrn_reflns_theta_max 27.78
_diffrn_reflns_theta_min 2.96
_exptl_absorpt_coefficient_mu 21.151
_exptl_absorpt_correction_T_max 0.7456
_exptl_absorpt_correction_T_min 0.5076
_exptl_absorpt_correction_type multi-scan
_exptl_absorpt_process_details SADABS
_exptl_crystal_colour red
_exptl_crystal_density_diffrn 4.110
_exptl_crystal_density_method 'not measured'
_exptl_crystal_description block
_exptl_crystal_F_000 3968
_exptl_crystal_size_max 0.165
_exptl_crystal_size_mid 0.114
_exptl_crystal_size_min 0.085
_refine_diff_density_max 1.796
_refine_diff_density_min -1.164
_refine_diff_density_rms 0.207
_refine_ls_extinction_coef 0.00009(2)
_refine_ls_extinction_expression Fc^*^=kFc[1+0.001xFc^2^\l^3^/sin(2\q)]^-1/4^
_refine_ls_extinction_method SHELXL
_refine_ls_goodness_of_fit_ref 1.097
_refine_ls_matrix_type full
_refine_ls_number_parameters 44
_refine_ls_number_reflns 1068
_refine_ls_number_restraints 0
_refine_ls_restrained_S_all 1.097
_refine_ls_R_factor_all 0.0469
_refine_ls_R_factor_gt 0.0336
_refine_ls_shift/su_max 0.000
_refine_ls_shift/su_mean 0.000
_refine_ls_structure_factor_coef Fsqd
_refine_ls_weighting_details 'calc w=1/[\s^2^(Fo^2^)+(0.0327P)^2^+36.5845P] where P=(Fo^2^+2Fc^2^)/3'
_refine_ls_weighting_scheme calc
_refine_ls_wR_factor_gt 0.0756
_refine_ls_wR_factor_ref 0.0801
_reflns_number_gt 830
_reflns_number_total 1068
_reflns_threshold_expression >2sigma(I)
_cod_data_source_file c8dt03281e2.cif
_cod_data_source_block 22
_cod_depositor_comments
;
The following automatic conversions were performed:

'_symmetry_cell_setting' value 'Tetragonal' changed to 'tetragonal'
according to
/home/data/users/saulius/crontab/automatic-downloads/rss-feeds/RSC/lib/dictionaries/cif_core.dic
dictionary named 'cif_core.dic' version 2.4.2 from 2011-04-26.

Automatic conversion script
Id: cif_fix_values 4973 2017-02-22 13:04:09Z antanas 

 Adding full bibliography for 7047699--7047702.cif.
;
_cod_original_cell_volume 3652(7)
_cod_original_sg_symbol_H-M I4(1)/acd
_cod_database_code 7047702

loop_
_symmetry_equiv_pos_as_xyz
'x, y, z'
'-x+1/2, -y, z+1/2'
'-y+1/4, x+3/4, z+1/4'
'y+1/4, -x+1/4, z+3/4'
'-x+1/2, y, -z'
'x, -y, -z+1/2'
'y+1/4, x+3/4, -z+3/4'
'-y+1/4, -x+1/4, -z+1/4'
'x+1/2, y+1/2, z+1/2'
'-x+1, -y+1/2, z+1'
'-y+3/4, x+5/4, z+3/4'
'y+3/4, -x+3/4, z+5/4'
'-x+1, y+1/2, -z+1/2'
'x+1/2, -y+1/2, -z+1'
'y+3/4, x+5/4, -z+5/4'
'-y+3/4, -x+3/4, -z+3/4'
'-x, -y, -z'
'x-1/2, y, -z-1/2'
'y-1/4, -x-3/4, -z-1/4'
'-y-1/4, x-1/4, -z-3/4'
'x-1/2, -y, z'
'-x, y, z-1/2'
'-y-1/4, -x-3/4, z-3/4'
'y-1/4, x-1/4, z-1/4'
'-x+1/2, -y+1/2, -z+1/2'
'x, y+1/2, -z'
'y+1/4, -x-1/4, -z+1/4'
'-y+1/4, x+1/4, -z-1/4'
'x, -y+1/2, z+1/2'
'-x+1/2, y+1/2, z'
'-y+1/4, -x-1/4, z-1/4'
'y+1/4, x+1/4, z+1/4'

loop_
_atom_site_label
_atom_site_type_symbol
_atom_site_fract_x
_atom_site_fract_y
_atom_site_fract_z
_atom_site_U_iso_or_equiv
_atom_site_adp_type
_atom_site_occupancy
_atom_site_symmetry_multiplicity
_atom_site_calc_flag
_atom_site_refinement_flags
In1 In 0.62155(4) 0.33325(4) 0.06122(3) 0.0228(2) Uani 0.50 1 d P
Zn1 Zn 0.62155(4) 0.33325(4) 0.06122(3) 0.0228(2) Uani 0.50 1 d P
Se1 Se 0.5000 0.2500 -0.01800(5) 0.0227(2) Uani 1 2 d S
Se3 Se 0.7500 0.43010(6) 0.0000 0.0221(2) Uani 1 2 d S
Se2 Se 0.54067(5) 0.46692(5) 0.12633(5) 0.0338(2) Uani 1 1 d .
Na1 Na 0.3742(4) 0.4069(3) -0.0089(4) 0.140(3) Uani 1 1 d .
Na2 Na 0.8820(3) 0.3680(3) 0.1250 0.0467(12) Uani 1 2 d S

loop_
_atom_site_aniso_label
_atom_site_aniso_U_11
_atom_site_aniso_U_22
_atom_site_aniso_U_33
_atom_site_aniso_U_23
_atom_site_aniso_U_13
_atom_site_aniso_U_12
In1 0.0192(3) 0.0196(3) 0.0296(4) 0.0035(2) 0.0033(2) -0.0001(2)
Zn1 0.0192(3) 0.0196(3) 0.0296(4) 0.0035(2) 0.0033(2) -0.0001(2)
Se1 0.0185(5) 0.0220(5) 0.0275(6) 0.000 0.000 -0.0013(4)
Se3 0.0182(4) 0.0148(4) 0.0334(6) 0.000 0.0085(4) 0.000
Se2 0.0300(4) 0.0183(4) 0.0531(6) 0.0029(3) 0.0169(4) 0.0023(3)
Na1 0.096(4) 0.054(3) 0.269(9) 0.070(4) 0.108(5) 0.052(3)
Na2 0.0505(18) 0.0505(18) 0.039(3) -0.0030(15) -0.0030(15) -0.011(2)

loop_
_atom_type_symbol
_atom_type_description
_atom_type_scat_dispersion_real
_atom_type_scat_dispersion_imag
_atom_type_scat_source
Na Na 0.0362 0.0249 'International Tables Vol C Tables 4.2.6.8 and 6.1.1.4'
Se Se -0.0929 2.2259 'International Tables Vol C Tables 4.2.6.8 and 6.1.1.4'
In In -0.7276 1.3100 'International Tables Vol C Tables 4.2.6.8 and 6.1.1.4'
Zn Zn 0.2839 1.4301 'International Tables Vol C Tables 4.2.6.8 and 6.1.1.4'

loop_
_geom_angle_atom_site_label_1
_geom_angle_atom_site_label_2
_geom_angle_atom_site_label_3
_geom_angle
_geom_angle_site_symmetry_1
_geom_angle_site_symmetry_3
Se2 In1 Se2 119.01(9) 27_565 .
Se2 In1 Se3 103.34(5) 27_565 .
Se2 In1 Se3 99.74(5) . .
Se2 In1 Se1 109.98(5) 27_565 .
Se2 In1 Se1 110.59(5) . .
Se3 In1 Se1 113.68(9) . .
Se2 In1 Na1 63.19(12) 27_565 10_554
Se2 In1 Na1 151.97(12) . 10_554
Se3 In1 Na1 106.92(14) . 10_554
Se1 In1 Na1 50.37(8) . 10_554
Se2 In1 Na2 126.06(4) 27_565 4_564
Se2 In1 Na2 114.09(6) . 4_564
Se3 In1 Na2 57.72(9) . 4_564
Se1 In1 Na2 56.19(10) . 4_564
Na1 In1 Na2 74.72(15) 10_554 4_564
Se2 In1 Na1 142.20(12) 27_565 17_665
Se2 In1 Na1 56.23(11) . 17_665
Se3 In1 Na1 49.33(7) . 17_665
Se1 In1 Na1 105.69(14) . 17_665
Na1 In1 Na1 141.12(7) 10_554 17_665
Na2 In1 Na1 66.48(14) 4_564 17_665
In1 Se1 Zn1 104.71(11) . 10_554
In1 Se1 In1 104.71(11) . 10_554
Zn1 Se1 In1 0.00(4) 10_554 10_554
In1 Se1 Na1 84.31(10) . 10_554
Zn1 Se1 Na1 91.13(18) 10_554 10_554
In1 Se1 Na1 91.13(18) 10_554 10_554
In1 Se1 Na1 91.13(18) . .
Zn1 Se1 Na1 84.31(10) 10_554 .
In1 Se1 Na1 84.31(10) 10_554 .
Na1 Se1 Na1 172.5(3) 10_554 .
In1 Se1 Na2 170.51(4) . 11_534
Zn1 Se1 Na2 80.83(12) 10_554 11_534
In1 Se1 Na2 80.83(12) 10_554 11_534
Na1 Se1 Na2 87.92(11) 10_554 11_534
Na1 Se1 Na2 97.15(18) . 11_534
In1 Se1 Na2 80.83(12) . 4_564
Zn1 Se1 Na2 170.51(4) 10_554 4_564
In1 Se1 Na2 170.51(4) 10_554 4_564
Na1 Se1 Na2 97.15(18) 10_554 4_564
Na1 Se1 Na2 87.92(11) . 4_564
Na2 Se1 Na2 94.79(17) 11_534 4_564
Zn1 Se3 In1 0.00(4) 5_655 5_655
Zn1 Se3 In1 116.20(5) 5_655 .
In1 Se3 In1 116.20(5) 5_655 .
Zn1 Se3 Na1 88.05(10) 5_655 21_665
In1 Se3 Na1 88.05(10) 5_655 21_665
In1 Se3 Na1 150.82(13) . 21_665
Zn1 Se3 Na1 150.82(13) 5_655 17_665
In1 Se3 Na1 150.82(13) 5_655 17_665
In1 Se3 Na1 88.05(10) . 17_665
Na1 Se3 Na1 74.9(2) 21_665 17_665
Zn1 Se3 Na2 83.48(7) 5_655 4_564
In1 Se3 Na2 83.48(7) 5_655 4_564
In1 Se3 Na2 80.19(12) . 4_564
Na1 Se3 Na2 120.7(2) 21_665 4_564
Na1 Se3 Na2 85.17(18) 17_665 4_564
Zn1 Se3 Na2 80.19(12) 5_655 .
In1 Se3 Na2 80.19(12) 5_655 .
In1 Se3 Na2 83.48(7) . .
Na1 Se3 Na2 85.17(18) 21_665 .
Na1 Se3 Na2 120.7(2) 17_665 .
Na2 Se3 Na2 148.84(12) 4_564 .
Zn1 Se2 In1 0.00(4) 20_656 20_656
Zn1 Se2 In1 99.90(6) 20_656 .
In1 Se2 In1 99.90(6) 20_656 .
Zn1 Se2 Na1 157.04(14) 20_656 17_665
In1 Se2 Na1 157.04(14) 20_656 17_665
In1 Se2 Na1 81.99(12) . 17_665
Zn1 Se2 Na2 84.78(9) 20_656 20_656
In1 Se2 Na2 84.78(9) 20_656 20_656
In1 Se2 Na2 146.41(7) . 20_656
Na1 Se2 Na2 81.56(10) 17_665 20_656
Zn1 Se2 Na1 74.88(10) 20_656 27_565
In1 Se2 Na1 74.88(10) 20_656 27_565
In1 Se2 Na1 84.99(17) . 27_565
Na1 Se2 Na1 127.97(14) 17_665 27_565
Na2 Se2 Na1 127.88(15) 20_656 27_565
Zn1 Se2 Na1 108.53(13) 20_656 32
In1 Se2 Na1 108.53(13) 20_656 32
In1 Se2 Na1 125.47(8) . 32
Na1 Se2 Na1 88.0(2) 17_665 32
Na2 Se2 Na1 82.94(10) 20_656 32
Na1 Se2 Na1 60.30(15) 27_565 32
Se1 Na1 Se3 178.6(2) . 17_665
Se1 Na1 Se2 98.64(15) . 17_665
Se3 Na1 Se2 80.31(12) 17_665 17_665
Se1 Na1 Se2 84.94(13) . 20_656
Se3 Na1 Se2 96.06(15) 17_665 20_656
Se2 Na1 Se2 175.0(2) 17_665 20_656
Se1 Na1 Na1 128.87(12) . 5
Se3 Na1 Na1 52.55(11) 17_665 5
Se2 Na1 Na1 116.6(3) 17_665 5
Se2 Na1 Na1 62.82(18) 20_656 5
Se1 Na1 Se2 89.31(19) . 24
Se3 Na1 Se2 91.64(18) 17_665 24
Se2 Na1 Se2 90.3(2) 17_665 24
Se2 Na1 Se2 93.23(17) 20_656 24
Na1 Na1 Se2 56.9(2) 5 24
Se1 Na1 Zn1 45.32(7) . 10_554
Se3 Na1 Zn1 135.91(17) 17_665 10_554
Se2 Na1 Zn1 142.45(17) 17_665 10_554
Se2 Na1 Zn1 41.92(6) 20_656 10_554
Na1 Na1 Zn1 88.68(11) 5 10_554
Se2 Na1 Zn1 80.76(14) 24 10_554
Se1 Na1 In1 45.32(7) . 10_554
Se3 Na1 In1 135.91(17) 17_665 10_554
Se2 Na1 In1 142.45(17) 17_665 10_554
Se2 Na1 In1 41.92(6) 20_656 10_554
Na1 Na1 In1 88.68(11) 5 10_554
Se2 Na1 In1 80.76(14) 24 10_554
Zn1 Na1 In1 0.00(2) 10_554 10_554
Se1 Na1 In1 136.05(16) . 17_665
Se3 Na1 In1 42.62(6) 17_665 17_665
Se2 Na1 In1 41.79(6) 17_665 17_665
Se2 Na1 In1 133.56(18) 20_656 17_665
Na1 Na1 In1 92.52(13) 5 17_665
Se2 Na1 In1 105.51(19) 24 17_665
Zn1 Na1 In1 173.2(3) 10_554 17_665
In1 Na1 In1 173.2(3) 10_554 17_665
Se1 Na1 Na2 128.2(3) . 20_656
Se3 Na1 Na2 51.10(12) 17_665 20_656
Se2 Na1 Na2 92.82(16) 17_665 20_656
Se2 Na1 Na2 82.23(19) 20_656 20_656
Na1 Na1 Na2 87.72(18) 5 20_656
Se2 Na1 Na2 141.25(13) 24 20_656
Zn1 Na1 Na2 116.8(2) 10_554 20_656
In1 Na1 Na2 116.8(2) 10_554 20_656
In1 Na1 Na2 56.58(12) 17_665 20_656
Se1 Na1 Na2 49.53(9) . 4_564
Se3 Na1 Na2 129.31(16) 17_665 4_564
Se2 Na1 Na2 49.50(9) 17_665 4_564
Se2 Na1 Na2 133.51(13) 20_656 4_564
Na1 Na1 Na2 150.6(4) 5 4_564
Se2 Na1 Na2 94.8(2) 24 4_564
Zn1 Na1 Na2 94.71(11) 10_554 4_564
In1 Na1 Na2 94.71(11) 10_554 4_564
In1 Na1 Na2 87.55(11) 17_665 4_564
Na2 Na1 Na2 116.15(16) 20_656 4_564
Se1 Na2 Se1 85.21(17) 5_655 3_645
Se1 Na2 Se2 91.15(7) 5_655 21_665
Se1 Na2 Se2 90.51(7) 3_645 21_665
Se1 Na2 Se2 90.51(7) 5_655 27_565
Se1 Na2 Se2 91.15(7) 3_645 27_565
Se2 Na2 Se2 177.74(19) 21_665 27_565
Se1 Na2 Se3 84.94(10) 5_655 .
Se1 Na2 Se3 164.18(10) 3_645 .
Se2 Na2 Se3 102.04(8) 21_665 .
Se2 Na2 Se3 76.59(5) 27_565 .
Se1 Na2 Se3 164.18(10) 5_655 3_645
Se1 Na2 Se3 84.94(10) 3_645 3_645
Se2 Na2 Se3 76.59(5) 21_665 3_645
Se2 Na2 Se3 102.04(8) 27_565 3_645
Se3 Na2 Se3 107.16(18) . 3_645
Se1 Na2 In1 42.98(5) 5_655 5_655
Se1 Na2 In1 127.65(16) 3_645 5_655
Se2 Na2 In1 96.34(2) 21_665 5_655
Se2 Na2 In1 83.85(2) 27_565 5_655
Se3 Na2 In1 42.09(5) . 5_655
Se3 Na2 In1 147.07(16) 3_645 5_655
Se1 Na2 Zn1 42.98(5) 5_655 5_655
Se1 Na2 Zn1 127.65(16) 3_645 5_655
Se2 Na2 Zn1 96.34(2) 21_665 5_655
Se2 Na2 Zn1 83.85(2) 27_565 5_655
Se3 Na2 Zn1 42.09(5) . 5_655
Se3 Na2 Zn1 147.07(16) 3_645 5_655
In1 Na2 Zn1 0.000(3) 5_655 5_655
Se1 Na2 In1 127.65(16) 5_655 3_645
Se1 Na2 In1 42.98(5) 3_645 3_645
Se2 Na2 In1 83.85(2) 21_665 3_645
Se2 Na2 In1 96.34(2) 27_565 3_645
Se3 Na2 In1 147.07(16) . 3_645
Se3 Na2 In1 42.09(5) 3_645 3_645
In1 Na2 In1 170.60(17) 5_655 3_645
Zn1 Na2 In1 170.60(17) 5_655 3_645
Se1 Na2 Zn1 127.65(16) 5_655 3_645
Se1 Na2 Zn1 42.98(5) 3_645 3_645
Se2 Na2 Zn1 83.85(2) 21_665 3_645
Se2 Na2 Zn1 96.34(2) 27_565 3_645
Se3 Na2 Zn1 147.07(16) . 3_645
Se3 Na2 Zn1 42.09(5) 3_645 3_645
In1 Na2 Zn1 170.60(17) 5_655 3_645
Zn1 Na2 Zn1 170.60(17) 5_655 3_645
In1 Na2 Zn1 0.000(17) 3_645 3_645
Se1 Na2 In1 130.15(3) 5_655 8_665
Se1 Na2 In1 101.51(6) 3_645 8_665
Se2 Na2 In1 40.17(4) 21_665 8_665
Se2 Na2 In1 137.86(14) 27_565 8_665
Se3 Na2 In1 94.30(12) . 8_665
Se3 Na2 In1 40.88(4) 3_645 8_665
In1 Na2 In1 116.65(7) 5_655 8_665
Zn1 Na2 In1 116.65(7) 5_655 8_665
In1 Na2 In1 69.24(4) 3_645 8_665
Zn1 Na2 In1 69.24(4) 3_645 8_665
Se1 Na2 Na1 88.30(11) 5_655 21_665
Se1 Na2 Na1 148.07(10) 3_645 21_665
Se2 Na2 Na1 58.36(10) 21_665 21_665
Se2 Na2 Na1 120.18(12) 27_565 21_665
Se3 Na2 Na1 43.73(10) . 21_665
Se3 Na2 Na1 93.56(16) 3_645 21_665
In1 Na2 Na1 56.94(11) 5_655 21_665
Zn1 Na2 Na1 56.94(11) 5_655 21_665
In1 Na2 Na1 129.55(13) 3_645 21_665
Zn1 Na2 Na1 129.55(13) 3_645 21_665
In1 Na2 Na1 60.32(13) 8_665 21_665

loop_
_geom_bond_atom_site_label_1
_geom_bond_atom_site_label_2
_geom_bond_distance
_geom_bond_site_symmetry_2
In1 Se2 2.4608(19) 27_565
In1 Se2 2.486(2) .
In1 Se3 2.5026(19) .
In1 Se1 2.541(2) .
In1 Na1 3.555(5) 10_554
In1 Na2 3.679(6) 4_564
In1 Na1 3.694(5) 17_665
Se1 Zn1 2.541(2) 10_554
Se1 In1 2.541(2) 10_554
Se1 Na1 2.752(4) 10_554
Se1 Na1 2.752(4) .
Se1 Na2 3.096(5) 11_534
Se1 Na2 3.096(5) 4_564
Se3 Zn1 2.5026(19) 5_655
Se3 In1 2.5026(19) 5_655
Se3 Na1 2.803(4) 21_665
Se3 Na1 2.803(4) 17_665
Se3 Na2 3.156(4) 4_564
Se3 Na2 3.156(4) .
Se2 Zn1 2.4608(19) 20_656
Se2 In1 2.4608(19) 20_656
Se2 Na1 3.101(6) 17_665
Se2 Na2 3.127(2) 20_656
Se2 Na1 3.287(7) 27_565
Se2 Na1 3.491(9) 32
Na1 Se3 2.803(4) 17_665
Na1 Se2 3.101(6) 17_665
Na1 Se2 3.287(7) 20_656
Na1 Na1 3.409(10) 5
Na1 Se2 3.491(9) 24
Na1 Zn1 3.555(5) 10_554
Na1 In1 3.555(5) 10_554
Na1 In1 3.694(5) 17_665
Na1 Na2 4.041(8) 20_656
Na1 Na2 4.067(6) 4_564
Na2 Se1 3.096(5) 5_655
Na2 Se1 3.096(5) 3_645
Na2 Se2 3.127(2) 21_665
Na2 Se2 3.127(2) 27_565
Na2 Se3 3.156(4) 3_645
Na2 In1 3.679(6) 5_655
Na2 Zn1 3.679(6) 5_655
Na2 In1 3.679(6) 3_645
Na2 Zn1 3.679(6) 3_645
Na2 In1 3.799(4) 8_665
Na2 Na1 4.041(8) 21_665
